data_4336858
loop_
_publ_author_name
'Frederick G. Baddour'
'Stephanie R. Fiedler'
'Matthew P. Shores'
'Jeffrey W. Bacon'
'James A. Golen'
'Arnold L. Rheingold'
'Linda H. Doerrer'

_publ_section_title
;
 Pt...Pt vs Pt...S Contacts Between Pt-Containing Heterobimetallic Lantern
 Complexes
;
_journal_name_full 'Inorganic Chemistry'
_journal_page_first 13562
_journal_page_last 13575
_journal_paper_doi 10.1021/ic402075y
_journal_volume 52
_journal_year 2013
_chemical_formula_moiety 'C18 H22 Co N2 O4 Pt S4'
_chemical_formula_sum 'C18 H22 Co N2 O4 Pt S4'
_chemical_formula_weight 712.64
_chemical_name_systematic
; 
 ? 
;
_space_group_IT_number 15
_symmetry_cell_setting monoclinic
_symmetry_space_group_name_Hall '-C 2yc'
_symmetry_space_group_name_H-M 'C 1 2/c 1'
_atom_sites_solution_hydrogens geom
_atom_sites_solution_primary direct
_atom_sites_solution_secondary difmap
_audit_creation_method SHELXL-97
_audit_update_record
;
2011-12-14 # Formatted by publCIF
;
_cell_angle_alpha 90.00
_cell_angle_beta 97.0950(10)
_cell_angle_gamma 90.00
_cell_formula_units_Z 4
_cell_length_a 9.7943(3)
_cell_length_b 18.2314(7)
_cell_length_c 13.2080(5)
_cell_measurement_reflns_used 9990
_cell_measurement_temperature 100(2)
_cell_measurement_theta_max 65.716
_cell_measurement_theta_min 5.157
_cell_volume 2340.41(15)
_computing_cell_refinement 'SAINT (Bruker, 2006)'
_computing_data_collection 'APEX2 (Bruker, 2006)'
_computing_data_reduction 'SAINT (Bruker, 2006)'
_computing_molecular_graphics 'OLEX2 (Dolmanov, et al. 2009)'
_computing_publication_material 'PublCIF v.1.9.5_c (IUCr)'
_computing_structure_refinement 'SHELXL-97 (Sheldrick, 1997)'
_computing_structure_solution 'SHELXS-97 (Sheldrick, 1990)'
_diffrn_ambient_temperature 100(2)
_diffrn_measured_fraction_theta_full 0.984
_diffrn_measured_fraction_theta_max 0.984
_diffrn_measurement_device_type 'Bruker Proteum-R'
_diffrn_measurement_method '\f & \w scans'
_diffrn_radiation_monochromator multilayer
_diffrn_radiation_source 'rotating anode'
_diffrn_radiation_type CuK\a
_diffrn_radiation_wavelength 1.54178
_diffrn_reflns_av_R_equivalents 0.0464
_diffrn_reflns_av_sigmaI/netI 0.0331
_diffrn_reflns_limit_h_max 11
_diffrn_reflns_limit_h_min -11
_diffrn_reflns_limit_k_max 18
_diffrn_reflns_limit_k_min -21
_diffrn_reflns_limit_l_max 15
_diffrn_reflns_limit_l_min -15
_diffrn_reflns_number 17879
_diffrn_reflns_theta_full 66.33
_diffrn_reflns_theta_max 66.33
_diffrn_reflns_theta_min 4.85
_diffrn_standards_decay_% 0
_diffrn_standards_interval_count 0
_diffrn_standards_interval_time 0
_diffrn_standards_number 0
_exptl_absorpt_coefficient_mu 20.146
_exptl_absorpt_correction_T_max 0.7528
_exptl_absorpt_correction_T_min 0.3997
_exptl_absorpt_correction_type multi-scan
_exptl_absorpt_process_details 'SADABS (Sheldrick, 1997)'
_exptl_crystal_colour 'light purple'
_exptl_crystal_density_diffrn 2.022
_exptl_crystal_description fragment
_exptl_crystal_F_000 1380
_exptl_crystal_size_max 0.25
_exptl_crystal_size_mid 0.08
_exptl_crystal_size_min 0.03
_refine_diff_density_max 0.967
_refine_diff_density_min -0.552
_refine_diff_density_rms 0.154
_refine_ls_extinction_method none
_refine_ls_goodness_of_fit_ref 1.132
_refine_ls_hydrogen_treatment constr
_refine_ls_matrix_type full
_refine_ls_number_parameters 141
_refine_ls_number_reflns 2032
_refine_ls_number_restraints 0
_refine_ls_restrained_S_all 1.132
_refine_ls_R_factor_all 0.0215
_refine_ls_R_factor_gt 0.0214
_refine_ls_shift/su_max 0.000
_refine_ls_shift/su_mean 0.000
_refine_ls_structure_factor_coef Fsqd
_refine_ls_weighting_details 'calc w=1/[\s^2^(Fo^2^)+(0.0275P)^2^+4.6805P] where P=(Fo^2^+2Fc^2^)/3'
_refine_ls_weighting_scheme calc
_refine_ls_wR_factor_gt 0.0529
_refine_ls_wR_factor_ref 0.0529
_reflns_number_gt 2020
_reflns_number_total 2032
_reflns_threshold_expression >2sigma(I)
_cod_data_source_file ic402075y_si_002_01.cif
_cod_data_source_block baddour14_0m_Compound1_PtMSAc4
_cod_database_code 4336858

loop_
_symmetry_equiv_pos_as_xyz
'x, y, z'
'-x, y, -z+1/2'
'x+1/2, y+1/2, z'
'-x+1/2, y+1/2, -z+1/2'
'-x, -y, -z'
'x, -y, z-1/2'
'-x+1/2, -y+1/2, -z'
'x+1/2, -y+1/2, z-1/2'

loop_
_atom_site_label
_atom_site_type_symbol
_atom_site_fract_x
_atom_site_fract_y
_atom_site_fract_z
_atom_site_U_iso_or_equiv
_atom_site_adp_type
_atom_site_occupancy
_atom_site_symmetry_multiplicity
_atom_site_calc_flag
_atom_site_refinement_flags
Pt1 Pt 0.0000 0.207300(8) 0.7500 0.01285(9) Uani 1 2 d S
Co1 Co 0.0000 0.06569(3) 0.7500 0.01141(15) Uani 1 2 d S
C22 C 0.1114(3) 0.46209(18) 0.7215(2) 0.0223(6) Uani 1 1 d .
H22 H 0.1887 0.4872 0.7015 0.027 Uiso 1 1 calc R
S1 S 0.19949(8) 0.20504(3) 0.86569(6) 0.01923(18) Uani 1 1 d .
O1 O 0.13847(19) 0.06501(11) 0.88531(14) 0.0176(4) Uani 1 1 d .
O2 O 0.15976(19) 0.06558(11) 0.65870(15) 0.0178(4) Uani 1 1 d .
S2 S 0.13209(8) 0.20661(3) 0.61552(6) 0.01867(17) Uani 1 1 d .
N1 N 0.0000 -0.0498(2) 0.7500 0.0165(7) Uani 1 2 d S
N2 N 0.0000 0.3481(2) 0.7500 0.0166(7) Uani 1 2 d S
C21 C 0.1072(3) 0.38656(17) 0.7230(2) 0.0182(6) Uani 1 1 d .
H21 H 0.1838 0.3603 0.7041 0.022 Uiso 1 1 calc R
C23 C 0.0000 0.5004(3) 0.7500 0.0253(10) Uani 1 2 d S
H23 H 0.0000 0.5525 0.7500 0.030 Uiso 1 2 calc SR
C1 C 0.2132(3) 0.11791(17) 0.9149(2) 0.0174(6) Uani 1 1 d .
C2 C 0.1916(3) 0.11848(17) 0.6070(2) 0.0181(6) Uani 1 1 d .
C4 C 0.2892(3) 0.10589(18) 0.5292(2) 0.0255(7) Uani 1 1 d .
H4A H 0.3765 0.0866 0.5632 0.038 Uiso 1 1 calc R
H4B H 0.3059 0.1524 0.4955 0.038 Uiso 1 1 calc R
H4C H 0.2489 0.0705 0.4782 0.038 Uiso 1 1 calc R
C11 C 0.0152(3) -0.08781(17) 0.6647(2) 0.0193(6) Uani 1 1 d .
H11 H 0.0258 -0.0615 0.6040 0.023 Uiso 1 1 calc R
C12 C 0.0161(3) -0.16371(18) 0.6620(2) 0.0247(6) Uani 1 1 d .
H12 H 0.0275 -0.1889 0.6007 0.030 Uiso 1 1 calc R
C13 C 0.0000 -0.2023(2) 0.7500 0.0269(11) Uani 1 2 d S
H13 H 0.0000 -0.2544 0.7500 0.032 Uiso 1 2 calc SR
C3 C 0.3274(3) 0.10597(17) 1.0011(2) 0.0224(6) Uani 1 1 d .
H3A H 0.3938 0.0707 0.9798 0.034 Uiso 1 1 calc R
H3B H 0.2887 0.0868 1.0608 0.034 Uiso 1 1 calc R
H3C H 0.3740 0.1527 1.0188 0.034 Uiso 1 1 calc R

loop_
_atom_site_aniso_label
_atom_site_aniso_U_11
_atom_site_aniso_U_22
_atom_site_aniso_U_33
_atom_site_aniso_U_23
_atom_site_aniso_U_13
_atom_site_aniso_U_12
Pt1 0.01529(12) 0.01020(13) 0.01314(12) 0.000 0.00205(7) 0.000
Co1 0.0110(3) 0.0104(3) 0.0130(3) 0.000 0.0019(2) 0.000
C22 0.0240(14) 0.0240(16) 0.0181(14) 0.0016(11) -0.0004(11) -0.0079(12)
S1 0.0190(4) 0.0155(4) 0.0220(4) -0.0001(2) -0.0021(3) -0.0037(2)
O1 0.0180(9) 0.0154(10) 0.0189(10) 0.0003(7) 0.0007(7) -0.0006(7)
O2 0.0171(9) 0.0151(10) 0.0220(10) 0.0034(8) 0.0050(8) 0.0012(7)
S2 0.0240(4) 0.0142(4) 0.0192(4) 0.0014(2) 0.0084(3) -0.0009(2)
N1 0.0126(14) 0.0163(18) 0.0206(17) 0.000 0.0013(12) 0.000
N2 0.0176(17) 0.0157(17) 0.0160(17) 0.000 -0.0005(13) 0.000
C21 0.0176(13) 0.0211(15) 0.0157(13) 0.0006(11) 0.0013(10) 0.0002(11)
C23 0.039(2) 0.016(2) 0.020(2) 0.000 -0.0032(18) 0.000
C1 0.0154(13) 0.0201(15) 0.0175(13) -0.0007(11) 0.0050(10) 0.0015(11)
C2 0.0141(12) 0.0207(14) 0.0190(13) 0.0020(11) -0.0003(10) -0.0001(11)
C4 0.0255(15) 0.0266(17) 0.0264(15) 0.0053(12) 0.0111(12) 0.0052(12)
C11 0.0180(13) 0.0210(15) 0.0186(14) -0.0004(11) 0.0011(10) 0.0015(11)
C12 0.0240(14) 0.0215(16) 0.0277(16) -0.0076(12) -0.0005(12) 0.0021(12)
C13 0.024(2) 0.014(2) 0.041(3) 0.000 -0.002(2) 0.000
C3 0.0196(14) 0.0232(16) 0.0228(14) 0.0016(12) -0.0035(11) 0.0009(11)

loop_
_atom_type_symbol
_atom_type_description
_atom_type_scat_dispersion_real
_atom_type_scat_dispersion_imag
_atom_type_scat_source
C C 0.0181 0.0091 'International Tables Vol C Tables 4.2.6.8 and 6.1.1.4'
H H 0.0000 0.0000 'International Tables Vol C Tables 4.2.6.8 and 6.1.1.4'
N N 0.0311 0.0180 'International Tables Vol C Tables 4.2.6.8 and 6.1.1.4'
O O 0.0492 0.0322 'International Tables Vol C Tables 4.2.6.8 and 6.1.1.4'
S S 0.3331 0.5567 'International Tables Vol C Tables 4.2.6.8 and 6.1.1.4'
Co Co -2.3653 3.6143 'International Tables Vol C Tables 4.2.6.8 and 6.1.1.4'
Pt Pt -4.5932 6.9264 'International Tables Vol C Tables 4.2.6.8 and 6.1.1.4'

loop_
_geom_angle_atom_site_label_1
_geom_angle_atom_site_label_2
_geom_angle_atom_site_label_3
_geom_angle
_geom_angle_site_symmetry_1
_geom_angle_site_symmetry_3
S2 Pt1 S2 179.38(3) . 2_556
S2 Pt1 S1 90.01(3) . .
S2 Pt1 S1 89.97(3) 2_556 .
S2 Pt1 S1 89.97(3) . 2_556
S2 Pt1 S1 90.02(3) 2_556 2_556
S1 Pt1 S1 177.97(3) . 2_556
S2 Pt1 N2 90.311(15) . .
S2 Pt1 N2 90.310(15) 2_556 .
S1 Pt1 N2 91.014(15) . .
S1 Pt1 N2 91.014(15) 2_556 .
S2 Pt1 Co1 89.689(15) . .
S2 Pt1 Co1 89.690(15) 2_556 .
S1 Pt1 Co1 88.986(15) . .
S1 Pt1 Co1 88.986(15) 2_556 .
N2 Pt1 Co1 180.0 . .
O2 Co1 O2 179.89(11) . 2_556
O2 Co1 N1 89.94(6) . .
O2 Co1 N1 89.94(6) 2_556 .
O2 Co1 O1 87.70(8) . 2_556
O2 Co1 O1 92.30(8) 2_556 2_556
N1 Co1 O1 89.66(6) . 2_556
O2 Co1 O1 92.30(8) . .
O2 Co1 O1 87.70(8) 2_556 .
N1 Co1 O1 89.66(6) . .
O1 Co1 O1 179.32(11) 2_556 .
O2 Co1 Pt1 90.06(6) . .
O2 Co1 Pt1 90.06(6) 2_556 .
N1 Co1 Pt1 180.0 . .
O1 Co1 Pt1 90.34(6) 2_556 .
O1 Co1 Pt1 90.34(6) . .
C21 C22 C23 118.3(3) . .
C21 C22 H22 120.9 . .
C23 C22 H22 120.9 . .
C1 S1 Pt1 106.57(10) . .
C1 O1 Co1 123.66(18) . .
C2 O2 Co1 124.90(18) . .
C2 S2 Pt1 106.28(10) . .
C11 N1 C11 118.0(4) 2_556 .
C11 N1 Co1 120.98(19) 2_556 .
C11 N1 Co1 120.98(19) . .
C21 N2 C21 117.3(4) . 2_556
C21 N2 Pt1 121.36(19) . .
C21 N2 Pt1 121.36(19) 2_556 .
N2 C21 C22 123.3(3) . .
N2 C21 H21 118.3 . .
C22 C21 H21 118.3 . .
C22 C23 C22 119.4(4) . 2_556
C22 C23 H23 120.3 . .
C22 C23 H23 120.3 2_556 .
O1 C1 C3 118.5(3) . .
O1 C1 S1 125.7(2) . .
C3 C1 S1 115.8(2) . .
O2 C2 C4 118.7(3) . .
O2 C2 S2 125.5(2) . .
C4 C2 S2 115.9(2) . .
C2 C4 H4A 109.5 . .
C2 C4 H4B 109.5 . .
H4A C4 H4B 109.5 . .
C2 C4 H4C 109.5 . .
H4A C4 H4C 109.5 . .
H4B C4 H4C 109.5 . .
N1 C11 C12 122.5(3) . .
N1 C11 H11 118.7 . .
C12 C11 H11 118.7 . .
C13 C12 C11 119.0(3) . .
C13 C12 H12 120.5 . .
C11 C12 H12 120.5 . .
C12 C13 C12 118.9(4) 2_556 .
C12 C13 H13 120.5 2_556 .
C12 C13 H13 120.5 . .
C1 C3 H3A 109.5 . .
C1 C3 H3B 109.5 . .
H3A C3 H3B 109.5 . .
C1 C3 H3C 109.5 . .
H3A C3 H3C 109.5 . .
H3B C3 H3C 109.5 . .

loop_
_geom_bond_atom_site_label_1
_geom_bond_atom_site_label_2
_geom_bond_distance
_geom_bond_site_symmetry_2
Pt1 S2 2.3231(7) .
Pt1 S2 2.3231(7) 2_556
Pt1 S1 2.3273(7) .
Pt1 S1 2.3274(7) 2_556
Pt1 N2 2.568(4) .
Pt1 Co1 2.5817(7) .
Co1 O2 2.0901(19) .
Co1 O2 2.0901(19) 2_556
Co1 N1 2.105(4) .
Co1 O1 2.1059(19) 2_556
Co1 O1 2.1059(19) .
C22 C21 1.378(5) .
C22 C23 1.386(4) .
C22 H22 0.9500 .
S1 C1 1.715(3) .
O1 C1 1.244(4) .
O2 C2 1.243(4) .
S2 C2 1.717(3) .
N1 C11 1.347(4) 2_556
N1 C11 1.347(4) .
N2 C21 1.346(4) .
N2 C21 1.346(4) 2_556
C21 H21 0.9500 .
C23 C22 1.386(4) 2_556
C23 H23 0.9500 .
C1 C3 1.511(4) .
C2 C4 1.506(4) .
C4 H4A 0.9800 .
C4 H4B 0.9800 .
C4 H4C 0.9800 .
C11 C12 1.384(5) .
C11 H11 0.9500 .
C12 C13 1.384(4) .
C12 H12 0.9500 .
C13 C12 1.384(4) 2_556
C13 H13 0.9500 .
C3 H3A 0.9800 .
C3 H3B 0.9800 .
C3 H3C 0.9800 .
